data_4342961
loop_
_publ_author_name
'Karhu, Aino J.'
'Pakkanen, Olli J.'
'Rautiainen, J. Mikko'
'Oilunkaniemi, Raija'
'Chivers, Tristram'
'Laitinen, Risto S.'

_publ_section_title
;
 Experimental and Computational (77)Se NMR Investigations of the Cyclic
 Eight-Membered Selenium Imides 1,3,5,7-Se4(NR)4 (R = Me, (t)Bu) and
 1,5-Se6(NMe)2.
;
_journal_issue 10
_journal_name_full 'Inorganic chemistry'
_journal_page_first 4990
_journal_page_last 4997
_journal_paper_doi 10.1021/acs.inorgchem.5b00582
_journal_volume 54
_journal_year 2015
_chemical_formula_sum 'C2 H6 N2 Se10'
_chemical_formula_weight 847.69
_chemical_name_systematic 'dimethyl hexaselenium diimide-octaselenium(2/1)'
_space_group_crystal_system monoclinic
_space_group_IT_number 14
_space_group_name_Hall '-P 2yn'
_space_group_name_H-M_alt 'P 1 21/n 1'
_symmetry_space_group_name_Hall '-P 2yn'
_symmetry_space_group_name_H-M 'P 1 21/n 1'
_atom_sites_solution_hydrogens geom
_atom_sites_solution_primary direct
_atom_sites_solution_secondary difmap
_audit_creation_method SHELXL-2013
_audit_update_record
;
2015-03-12 # Formatted by publCIF

;
_cell_angle_alpha 90
_cell_angle_beta 90.07(3)
_cell_angle_gamma 90
_cell_formula_units_Z 4
_cell_length_a 12.000(2)
_cell_length_b 5.6347(11)
_cell_length_c 23.631(5)
_cell_measurement_reflns_used 1484
_cell_measurement_temperature 150(2)
_cell_measurement_theta_max 24.704
_cell_measurement_theta_min 3.095
_cell_volume 1597.8(5)
_computing_cell_refinement 'DENZO-SMN (Otwinowski & Minor, 1997)'
_computing_data_collection 'COLLECT (Bruker, 2008)'
_computing_data_reduction 'DENZO-SMN (Otwinowski & Minor, 1997)'
_computing_molecular_graphics 'DIAMOND (Branderburg, 2006)'
_computing_publication_material 'WinGX (Farrugia, 1999)'
_computing_structure_refinement 'SHELXL-2013 (Sheldrick, 2013)'
_computing_structure_solution 'SHELXS-2013 (Sheldrick, 2013)'
_diffrn_ambient_temperature 150(2)
_diffrn_measured_fraction_theta_full 0.919
_diffrn_measured_fraction_theta_max 0.975
_diffrn_measurement_device_type 'Bruker Kappa CCD'
_diffrn_measurement_method '\f scans, and \w scans with \k offsets'
_diffrn_radiation_type MoK\a
_diffrn_radiation_wavelength 0.71073
_diffrn_reflns_av_R_equivalents 0.1529
_diffrn_reflns_av_unetI/netI 0.1084
_diffrn_reflns_laue_measured_fraction_full 0.919
_diffrn_reflns_laue_measured_fraction_max 0.975
_diffrn_reflns_limit_h_max 13
_diffrn_reflns_limit_h_min -14
_diffrn_reflns_limit_k_max 6
_diffrn_reflns_limit_k_min -6
_diffrn_reflns_limit_l_max 27
_diffrn_reflns_limit_l_min -27
_diffrn_reflns_number 9346
_diffrn_reflns_point_group_measured_fraction_full 0.919
_diffrn_reflns_point_group_measured_fraction_max 0.975
_diffrn_reflns_theta_full 25.242
_diffrn_reflns_theta_max 24.704
_diffrn_reflns_theta_min 3.095
_diffrn_source 'fine-focus sealed tube'
_exptl_absorpt_coefficient_mu 22.822
_exptl_absorpt_correction_T_max 0.8923
_exptl_absorpt_correction_T_min 0.5360
_exptl_absorpt_correction_type multi-scan
_exptl_absorpt_process_details 'XPREP in SHELXTL (Sheldrick (2008)'
_exptl_crystal_colour orange-red
_exptl_crystal_density_diffrn 3.524
_exptl_crystal_description block
_exptl_crystal_F_000 1488
_exptl_crystal_size_max 0.120
_exptl_crystal_size_mid 0.100
_exptl_crystal_size_min 0.080
_refine_diff_density_max 4.273
_refine_diff_density_min -1.397
_refine_diff_density_rms 0.289
_refine_ls_extinction_method none
_refine_ls_goodness_of_fit_ref 1.083
_refine_ls_hydrogen_treatment constr
_refine_ls_matrix_type full
_refine_ls_number_parameters 147
_refine_ls_number_reflns 2661
_refine_ls_number_restraints 4
_refine_ls_restrained_S_all 1.085
_refine_ls_R_factor_all 0.1969
_refine_ls_R_factor_gt 0.1207
_refine_ls_shift/su_max 0.000
_refine_ls_shift/su_mean 0.000
_refine_ls_structure_factor_coef Fsqd
_refine_ls_weighting_details 'w=1/[\s^2^(Fo^2^)+(0.1221P)^2^+61.0666P] where P=(Fo^2^+2Fc^2^)/3'
_refine_ls_weighting_scheme calc
_refine_ls_wR_factor_gt 0.2737
_refine_ls_wR_factor_ref 0.3149
_reflns_Friedel_coverage 0.000
_reflns_number_gt 1484
_reflns_number_total 2661
_reflns_threshold_expression 'I > 2\s(I)'
_cod_data_source_file ic5b00582_si_003.cif
_cod_data_source_block cmpd1bse8
_cod_depositor_comments 'Adding full bibliography for 4342961--4342962.cif.'
_cod_original_cell_volume 1597.9(5)
_cod_database_code 4342961
_publcif_datablock.id {b8fcc229-79e3-42cd-9423-15048af5dff3}

_shelx_space_group_comment
;
The symmetry employed for this shelxl refinement is uniquely defined
by the following loop, which should always be used as a source of
symmetry information in preference to the above space-group names.
They are only intended as comments.
;
_shelx_estimated_absorpt_t_min 0.170
_shelx_estimated_absorpt_t_max 0.263
_shelxl_version_number 2013-4

loop_
_space_group_symop_operation_xyz
'x, y, z'
'-x+1/2, y+1/2, -z+1/2'
'-x, -y, -z'
'x-1/2, -y-1/2, z-1/2'

loop_
_atom_site_label
_atom_site_type_symbol
_atom_site_fract_x
_atom_site_fract_y
_atom_site_fract_z
_atom_site_U_iso_or_equiv
_atom_site_adp_type
_atom_site_occupancy
_atom_site_site_symmetry_order
_atom_site_calc_flag
_atom_site_refinement_flags_posn
_atom_site_refinement_flags_adp
_atom_site_refinement_flags_occupancy
_atom_site_disorder_assembly
_atom_site_disorder_group
Se1 Se 0.3649(3) 0.8055(7) 0.23862(15) 0.0786(11) Uani 1 1 d . . . . .
Se2 Se 0.6355(3) 0.8064(7) 0.23893(14) 0.0769(10) Uani 1 1 d . . . . .
Se3 Se 0.3215(3) 0.8748(6) 0.33388(15) 0.0760(10) Uani 1 1 d . . . . .
Se4 Se 0.6784(3) 0.8752(6) 0.33375(15) 0.0749(10) Uani 1 1 d . . . . .
Se5 Se 0.3677(3) 0.5220(6) 0.37892(18) 0.0929(13) Uani 1 1 d . . . . .
Se6 Se 0.6327(4) 0.5226(6) 0.37949(18) 0.0936(13) Uani 1 1 d . . . . .
N1 N 0.499(2) 0.925(5) 0.2220(9) 0.076(5) Uani 1 1 d D . . . .
N2 N 0.500(2) 0.573(5) 0.4183(8) 0.076(5) Uani 1 1 d D . . . .
C1 C 0.501(3) 1.173(5) 0.2337(11) 0.076(5) Uani 1 1 d D . . . .
H1A H 0.5698 1.2389 0.2201 0.114 Uiso 1 1 calc R U . . .
H1B H 0.4955 1.1977 0.2738 0.114 Uiso 1 1 calc R U . . .
H1C H 0.4396 1.2488 0.2150 0.114 Uiso 1 1 calc R U . . .
C2 C 0.500(2) 0.773(5) 0.4565(10) 0.076(5) Uani 1 1 d D . . . .
H2A H 0.4317 0.7744 0.4775 0.114 Uiso 1 1 calc R U . . .
H2B H 0.5069 0.9171 0.4353 0.114 Uiso 1 1 calc R U . . .
H2C H 0.5618 0.7590 0.4823 0.114 Uiso 1 1 calc R U . . .
Se1A Se 0.0895(7) 0.0731(17) 0.3970(3) 0.086(3) Uani 0.5 1 d D . P A 1
Se2A Se 0.2086(5) 0.1676(12) 0.4717(3) 0.0617(15) Uani 0.5 1 d . . P A 1
Se3A Se 0.2082(5) -0.1648(12) 0.5285(2) 0.0613(15) Uani 0.5 1 d . . P A 1
Se4A Se 0.0888(6) -0.0714(17) 0.6030(3) 0.082(2) Uani 0.5 1 d D . P A 1
Se1B Se 0.0698(13) 0.300(4) 0.4213(7) 0.261(13) Uani 0.5 1 d . . P B 2
Se2B Se 0.1590(7) -0.025(2) 0.4500(4) 0.123(4) Uani 0.5 1 d . . P B 2
Se3B Se 0.1590(7) 0.026(2) 0.5489(5) 0.123(4) Uani 0.5 1 d . . P B 2
Se4B Se 0.0681(12) -0.303(4) 0.5771(7) 0.238(11) Uani 0.5 1 d . . P B 2

loop_
_atom_site_aniso_label
_atom_site_aniso_U_11
_atom_site_aniso_U_22
_atom_site_aniso_U_33
_atom_site_aniso_U_23
_atom_site_aniso_U_13
_atom_site_aniso_U_12
Se1 0.0625(19) 0.097(3) 0.076(2) -0.0097(19) -0.0110(16) -0.0112(18)
Se2 0.0610(19) 0.100(3) 0.070(2) -0.0090(19) 0.0113(15) 0.0100(18)
Se3 0.076(2) 0.068(2) 0.084(2) -0.0059(17) 0.0222(17) 0.0072(16)
Se4 0.078(2) 0.065(2) 0.082(2) -0.0059(17) -0.0199(17) -0.0052(16)
Se5 0.110(3) 0.058(2) 0.111(3) 0.006(2) 0.038(2) -0.015(2)
Se6 0.113(3) 0.058(2) 0.109(3) 0.009(2) -0.033(2) 0.017(2)
N1 0.064(8) 0.133(13) 0.030(6) 0.015(7) 0.004(6) 0.016(9)
N2 0.064(8) 0.133(13) 0.030(6) 0.015(7) 0.004(6) 0.016(9)
C1 0.064(8) 0.133(13) 0.030(6) 0.015(7) 0.004(6) 0.016(9)
C2 0.064(8) 0.133(13) 0.030(6) 0.015(7) 0.004(6) 0.016(9)
Se1A 0.076(5) 0.135(7) 0.045(4) -0.004(4) 0.001(3) 0.026(4)
Se2A 0.056(3) 0.077(4) 0.052(3) 0.014(3) -0.005(3) 0.005(3)
Se3A 0.058(3) 0.072(4) 0.054(3) 0.009(3) 0.007(3) -0.005(3)
Se4A 0.070(4) 0.135(7) 0.041(3) -0.001(4) 0.004(3) -0.024(4)
Se1B 0.134(12) 0.47(4) 0.179(16) 0.13(2) -0.006(11) -0.067(19)
Se2B 0.063(5) 0.188(11) 0.118(7) 0.017(8) 0.017(5) 0.028(6)
Se3B 0.064(5) 0.178(11) 0.128(8) 0.024(8) -0.022(5) -0.027(6)
Se4B 0.121(11) 0.42(3) 0.176(15) 0.103(19) 0.011(10) 0.036(16)

loop_
_atom_type_symbol
_atom_type_description
_atom_type_scat_dispersion_real
_atom_type_scat_dispersion_imag
_atom_type_scat_source
C C 0.0033 0.0016 'International Tables Vol C Tables 4.2.6.8 and 6.1.1.4'
H H 0.0000 0.0000 'International Tables Vol C Tables 4.2.6.8 and 6.1.1.4'
N N 0.0061 0.0033 'International Tables Vol C Tables 4.2.6.8 and 6.1.1.4'
Se Se -0.0929 2.2259 'International Tables Vol C Tables 4.2.6.8 and 6.1.1.4'

loop_
_geom_angle_atom_site_label_1
_geom_angle_atom_site_label_2
_geom_angle_atom_site_label_3
_geom_angle
_geom_angle_site_symmetry_1
N1 Se1 Se3 110.4(7) .
N1 Se2 Se4 110.4(7) .
Se5 Se3 Se1 104.14(18) .
Se6 Se4 Se2 104.62(19) .
N2 Se5 Se3 107.4(8) .
N2 Se6 Se4 107.5(8) .
C1 N1 Se1 110(2) .
C1 N1 Se2 107(2) .
Se1 N1 Se2 128.7(15) .
C2 N2 Se5 115.5(19) .
C2 N2 Se6 115.5(19) .
Se5 N2 Se6 117.4(11) .
N1 C1 H1A 109.5 .
N1 C1 H1B 109.5 .
H1A C1 H1B 109.5 .
N1 C1 H1C 109.5 .
H1A C1 H1C 109.5 .
H1B C1 H1C 109.5 .
N2 C2 H2A 109.5 .
N2 C2 H2B 109.5 .
H2A C2 H2B 109.5 .
N2 C2 H2C 109.5 .
H2A C2 H2C 109.5 .
H2B C2 H2C 109.5 .
Se4A Se1A Se2A 127.9(4) 3_556
Se3A Se2A Se1A 104.7(4) .
Se2A Se3A Se4A 105.0(4) .
Se1A Se4A Se3A 127.8(4) 3_556
Se4B Se1B Se2B 118.7(11) 3_556
Se1B Se2B Se3B 101.5(7) .
Se4B Se3B Se2B 101.1(7) .
Se1B Se4B Se3B 118.9(12) 3_556

loop_
_geom_bond_atom_site_label_1
_geom_bond_atom_site_label_2
_geom_bond_distance
_geom_bond_site_symmetry_2
Se1 N1 1.79(2) .
Se1 Se3 2.344(5) .
Se2 N1 1.82(2) .
Se2 Se4 2.331(5) .
Se3 Se5 2.322(5) .
Se4 Se6 2.328(5) .
Se5 N2 1.87(2) .
Se6 N2 1.86(2) .
N1 C1 1.422(10) .
N2 C2 1.443(10) .
C1 H1A 0.9600 .
C1 H1B 0.9600 .
C1 H1C 0.9600 .
C2 H2A 0.9600 .
C2 H2B 0.9600 .
C2 H2C 0.9600 .
Se1A Se4A 2.139(11) 3_556
Se1A Se2A 2.331(10) .
Se2A Se3A 2.304(9) .
Se3A Se4A 2.332(9) .
Se4A Se1A 2.139(11) 3_556
Se1B Se4B 1.66(2) 3_556
Se1B Se2B 2.23(3) .
Se2B Se3B 2.353(15) .
Se3B Se4B 2.25(3) .
Se4B Se1B 1.66(2) 3_556

loop_
_geom_torsion_atom_site_label_1
_geom_torsion_atom_site_label_2
_geom_torsion_atom_site_label_3
_geom_torsion_atom_site_label_4
_geom_torsion
Se3 Se1 N1 C1 -58.0(19)
Se3 Se1 N1 Se2 76.9(17)
Se4 Se2 N1 C1 59.1(18)
Se4 Se2 N1 Se1 -76.7(18)
Se3 Se5 N2 C2 53.7(19)
Se3 Se5 N2 Se6 -88.0(14)
Se4 Se6 N2 C2 -54.2(19)
Se4 Se6 N2 Se5 87.5(14)

loop_
_publcif_info_datablock.id
_publcif_info_datablock.publ_exptl
_publcif_info_datablock.publ_geom
_publcif_info_datablock.structure
{b8fcc229-79e3-42cd-9423-15048af5dff3} y y y

loop_
_publcif_info_cif.paper_type
E
